data_5000160
loop_
_publ_author_name
'Sax, M.'
'McMullan, R. K.'

_publ_section_title
;
 The crystal structure of dibenzoyl peroxide and the dihedral angle
 in covalent peroxides
;
_journal_issue 2
_journal_name_full 'Acta Crystallographica'
_journal_page_first 281
_journal_page_last 288
_journal_paper_doi 10.1107/S0365110X67000477
_journal_volume 22
_journal_year 1967
_chemical_formula_sum 'C14 H10 O4'
_space_group_IT_number 19
_symmetry_cell_setting orthorhombic
_symmetry_Int_Tables_number 19
_symmetry_space_group_name_Hall 'P 2ac 2ab'
_symmetry_space_group_name_H-M 'P 21 21 21'
_cell_angle_alpha 90
_cell_angle_beta 90
_cell_angle_gamma 90
_cell_formula_units_Z 4
_cell_length_a 8.992(2)
_cell_length_b 14.322(3)
_cell_length_c 9.446(2)
_cod_database_code 5000160

loop_
_symmetry_equiv_pos_site_id
_symmetry_equiv_pos_as_xyz
1 x,y,z
2 1/2+x,1/2-y,-z
3 -x,1/2+y,1/2-z
4 1/2-x,-y,1/2+z

loop_
_atom_site_label
_atom_site_type_symbol
_atom_site_fract_x
_atom_site_fract_y
_atom_site_fract_z
C1 C 0.12430 -0.27410 0.37480
C2 C 0.21640 -0.23280 0.47150
C3 C 0.22720 -0.13450 0.47410
C4 C 0.14730 -0.08270 0.37740
C5 C 0.05610 -0.12610 0.28150
C6 C 0.04540 -0.22360 0.28140
C7 C 0.15400 0.02250 0.36890
C8 C 0.35720 0.18870 0.39150
C9 C 0.45240 0.43340 0.29250
C10 C 0.44920 0.33690 0.29820
C11 C 0.35670 0.29170 0.39320
C12 C 0.26890 0.34450 0.48270
C13 C 0.27450 0.44050 0.47630
C14 C 0.36500 0.48360 0.38250
O1 O 0.24450 0.05500 0.47700
O2 O 0.09460 0.07050 0.28560
O3 O 0.24530 0.15510 0.47450
O4 O 0.43970 0.13850 0.32740

loop_
_atom_type_symbol
_atom_type_radius_bond
C 0.68
O 0.68
